data_4308918
loop_
_publ_author_name
'Sachindranath Pal'
'Anil Kumar Barik'
'Samik Gupta'
'Arijit Hazra'
'Susanta Kumar Kar'
'Shie-Ming Peng'
'Gene-Hsiang Lee'
'Ray J. Butcher'
'M. Salah El Fallah'
'Joan Ribas'

_publ_section_title
;
Copper(II) Mediated Anion Dependent Formation of Schiff Base Complexes
;
_journal_name_full 'Inorganic Chemistry'
_journal_page_first 3880
_journal_page_last 3889
_journal_paper_doi 10.1021/ic0501420
_journal_volume 44
_journal_year 2005
_chemical_formula_sum 'C16 H25 Cl2 N6 Ni O11'
_chemical_formula_weight 607.03
_chemical_name_systematic
; 
 ? 
;
_space_group_IT_number 2
_symmetry_cell_setting triclinic
_symmetry_space_group_name_Hall '-P 1'
_symmetry_space_group_name_H-M 'P -1'
_atom_sites_solution_hydrogens geom
_atom_sites_solution_primary direct
_atom_sites_solution_secondary difmap
_audit_creation_method SHELXL-97
_cell_angle_alpha 79.281(1)
_cell_angle_beta 80.511(1)
_cell_angle_gamma 76.557(1)
_cell_formula_units_Z 2
_cell_length_a 8.6571(5)
_cell_length_b 10.7433(6)
_cell_length_c 14.0972(8)
_cell_measurement_reflns_used 4230
_cell_measurement_temperature 295(2)
_cell_measurement_theta_max 25.38
_cell_measurement_theta_min 2.28
_cell_volume 1242.76(12)
_computing_cell_refinement 'Bruker SAINT'
_computing_data_collection 'Bruker SMART'
_computing_data_reduction 'Bruker SAINT'
_computing_molecular_graphics 'Bruker SHELXTL'
_computing_publication_material 'Bruker SHELXTL'
_computing_structure_refinement 'SHELXL-97 (Sheldrick, 1997)'
_computing_structure_solution 'SHELXS-97 (Sheldrick, 1990)'
_diffrn_ambient_temperature 295(2)
_diffrn_measured_fraction_theta_full 0.996
_diffrn_measured_fraction_theta_max 0.996
_diffrn_measurement_device_type 'BRUKER SMART ApexCCD area detector'
_diffrn_measurement_method 'phi and omega scans'
_diffrn_radiation_monochromator graphite
_diffrn_radiation_source 'fine-focus sealed tube'
_diffrn_radiation_type MoK\a
_diffrn_radiation_wavelength 0.71073
_diffrn_reflns_av_R_equivalents 0.0243
_diffrn_reflns_av_sigmaI/netI 0.0341
_diffrn_reflns_limit_h_max 11
_diffrn_reflns_limit_h_min -11
_diffrn_reflns_limit_k_max 13
_diffrn_reflns_limit_k_min -13
_diffrn_reflns_limit_l_max 18
_diffrn_reflns_limit_l_min -18
_diffrn_reflns_number 14164
_diffrn_reflns_theta_full 27.50
_diffrn_reflns_theta_max 27.50
_diffrn_reflns_theta_min 1.97
_exptl_absorpt_coefficient_mu 1.062
_exptl_absorpt_correction_T_max 0.8156
_exptl_absorpt_correction_T_min 0.7010
_exptl_absorpt_correction_type multi-scan
_exptl_crystal_colour violet
_exptl_crystal_density_diffrn 1.622
_exptl_crystal_density_meas ?
_exptl_crystal_density_method 'not measured'
_exptl_crystal_description plate
_exptl_crystal_F_000 626
_exptl_crystal_size_max 0.36
_exptl_crystal_size_mid 0.33
_exptl_crystal_size_min 0.20
_refine_diff_density_max 1.530
_refine_diff_density_min -0.608
_refine_diff_density_rms 0.096
_refine_ls_extinction_method none
_refine_ls_goodness_of_fit_ref 1.038
_refine_ls_hydrogen_treatment mixed
_refine_ls_matrix_type full
_refine_ls_number_parameters 326
_refine_ls_number_reflns 5683
_refine_ls_number_restraints 0
_refine_ls_restrained_S_all 1.038
_refine_ls_R_factor_all 0.0693
_refine_ls_R_factor_gt 0.0594
_refine_ls_shift/su_max 0.017
_refine_ls_shift/su_mean 0.000
_refine_ls_structure_factor_coef Fsqd
_refine_ls_weighting_details 'calc w=1/[\s^2^(Fo^2^)+(0.1112P)^2^+1.4010P] where P=(Fo^2^+2Fc^2^)/3'
_refine_ls_weighting_scheme calc
_refine_ls_wR_factor_gt 0.1769
_refine_ls_wR_factor_ref 0.1858
_reflns_number_gt 4749
_reflns_number_total 5683
_reflns_threshold_expression >2sigma(I)
_cod_data_source_file ic0501420si20050128_061452.cif
_cod_data_source_block ic9614
_cod_depositor_comments
;
The following automatic conversions were performed:
'_symmetry_cell_setting' value 'Triclinic' changed to 'triclinic'
according to '/home/saulius/struct/CIF-dictionaries/cif_core.dic'
dictionary named 'cif_core.dic' version 2.4.1 from 2010-06-29.

Automatic conversion script
Id: cif_fix_enum 1527 2010-12-29 10:47:43Z saulius 

The following automatic conversions were performed:

'_exptl_crystal_density_meas' value 'not_measured' was changed to '?'
- the value is perceived as not measured.

Automatic conversion script
Id: cif_fix_values 3008 2015-01-20 13:52:24Z robertas 
;
_cod_database_code 4308918

loop_
_symmetry_equiv_pos_as_xyz
'x, y, z'
'-x, -y, -z'

loop_
_atom_site_label
_atom_site_type_symbol
_atom_site_fract_x
_atom_site_fract_y
_atom_site_fract_z
_atom_site_U_iso_or_equiv
_atom_site_adp_type
_atom_site_occupancy
_atom_site_symmetry_multiplicity
_atom_site_calc_flag
_atom_site_refinement_flags
_atom_site_disorder_assembly
_atom_site_disorder_group
Ni Ni 0.19876(5) -0.11948(4) 0.71274(3) 0.03515(16) Uani 1 1 d . . .
O1 O 0.0454(5) -0.3968(4) 0.8023(3) 0.0698(9) Uani 1 1 d . . .
H1A H 0.0156 -0.3187 0.8033 0.105 Uiso 1 1 calc R . .
O2 O 0.3323(4) -0.0710(3) 0.5763(2) 0.0536(7) Uani 1 1 d . . .
H2A H 0.2628 -0.0711 0.5358 0.080 Uiso 1 1 d . . .
H2B H 0.3443 0.0087 0.5807 0.080 Uiso 1 1 d . . .
O3 O 0.0597(4) -0.1566(4) 0.8464(2) 0.0646(8) Uani 1 1 d . . .
H3A H 0.0992 -0.1191 0.8861 0.097 Uiso 1 1 d . . .
H3B H 0.0794 -0.2431 0.8598 0.097 Uiso 1 1 d . . .
N1 N -0.0068(4) 0.1755(3) 0.6879(2) 0.0424(7) Uani 1 1 d . . .
H1B H 0.0515 0.2134 0.7120 0.051 Uiso 1 1 calc R . .
N2 N 0.0313(4) 0.0497(3) 0.6792(2) 0.0409(7) Uani 1 1 d . . .
N3 N 0.0431(4) -0.1862(3) 0.6485(2) 0.0481(8) Uani 1 1 d . . .
N4 N 0.3427(4) -0.3023(3) 0.7373(2) 0.0424(7) Uani 1 1 d . . .
N5 N 0.3784(4) -0.0808(3) 0.7775(2) 0.0419(7) Uani 1 1 d . . .
N6 N 0.4300(4) 0.0154(3) 0.8028(3) 0.0448(7) Uani 1 1 d . . .
H6A H 0.3786 0.0946 0.7965 0.054 Uiso 1 1 calc R . .
C1 C -0.2124(7) 0.3760(5) 0.6575(4) 0.0727(14) Uani 1 1 d . . .
H1C H -0.3117 0.4016 0.6304 0.109 Uiso 1 1 calc R . .
H1D H -0.1374 0.4253 0.6203 0.109 Uiso 1 1 calc R . .
H1E H -0.2304 0.3916 0.7237 0.109 Uiso 1 1 calc R . .
C2 C -0.1468(5) 0.2362(4) 0.6547(3) 0.0485(9) Uani 1 1 d . . .
C3 C -0.2019(5) 0.1440(4) 0.6223(3) 0.0524(10) Uani 1 1 d . . .
H3C H -0.2957 0.1555 0.5948 0.063 Uiso 1 1 calc R . .
C4 C -0.0885(5) 0.0295(4) 0.6389(3) 0.0447(8) Uani 1 1 d . . .
C5 C -0.0772(6) -0.1026(4) 0.6235(3) 0.0519(10) Uani 1 1 d . . .
H5A H -0.1559 -0.1245 0.5960 0.062 Uiso 1 1 calc R . .
C6 C 0.0641(7) -0.3210(4) 0.6316(4) 0.0628(12) Uani 1 1 d . . .
H6B H 0.1306 -0.3315 0.5699 0.075 Uiso 1 1 calc R . .
H6C H -0.0395 -0.3379 0.6270 0.075 Uiso 1 1 calc R . .
C7 C 0.1395(6) -0.4182(4) 0.7106(3) 0.0557(11) Uani 1 1 d . . .
H7A H 0.1318 -0.5037 0.6994 0.067 Uiso 1 1 calc R . .
C8 C 0.3146(6) -0.4229(4) 0.7142(4) 0.0574(11) Uani 1 1 d . . .
H8A H 0.3542 -0.4946 0.7629 0.069 Uiso 1 1 calc R . .
H8B H 0.3748 -0.4389 0.6516 0.069 Uiso 1 1 calc R . .
C9 C 0.4639(5) -0.3069(4) 0.7776(3) 0.0456(9) Uani 1 1 d . . .
H9A H 0.5339 -0.3852 0.7939 0.055 Uiso 1 1 calc R . .
C10 C 0.4914(5) -0.1865(4) 0.7981(3) 0.0422(8) Uani 1 1 d . . .
C11 C 0.6133(5) -0.1559(4) 0.8369(3) 0.0500(9) Uani 1 1 d . . .
H11A H 0.7049 -0.2123 0.8571 0.060 Uiso 1 1 calc R . .
C12 C 0.5698(5) -0.0249(4) 0.8389(3) 0.0441(8) Uani 1 1 d . . .
C13 C 0.6466(6) 0.0661(5) 0.8741(4) 0.0605(11) Uani 1 1 d . . .
H13A H 0.5828 0.1522 0.8636 0.091 Uiso 1 1 calc R . .
H13B H 0.7517 0.0648 0.8389 0.091 Uiso 1 1 calc R . .
H13C H 0.6547 0.0397 0.9423 0.091 Uiso 1 1 calc R . .
Cl1 Cl 0.09988(13) 0.24711(10) 0.91045(7) 0.0523(3) Uani 1 1 d . . .
O4 O -0.0072(7) 0.1647(5) 0.9260(4) 0.1095(17) Uani 1 1 d . . .
O5 O 0.1797(6) 0.2602(4) 0.8145(3) 0.0819(11) Uani 1 1 d . . .
O6 O 0.0514(7) 0.3567(6) 0.9525(5) 0.135(2) Uani 1 1 d . . .
O7 O 0.2273(8) 0.1729(7) 0.9673(4) 0.139(2) Uani 1 1 d . . .
Cl2 Cl 0.33797(11) 0.29157(9) 0.53458(7) 0.0444(2) Uani 1 1 d . . .
O8 O 0.3564(6) 0.1879(5) 0.6119(4) 0.1029(16) Uani 1 1 d . . .
O9 O 0.1821(5) 0.3685(4) 0.5435(3) 0.0910(13) Uani 1 1 d . . .
O10 O 0.4552(6) 0.3638(5) 0.5254(5) 0.1118(17) Uani 1 1 d . . .
O11 O 0.3609(6) 0.2391(6) 0.4458(4) 0.1146(19) Uani 1 1 d . . .
C14 C 0.3398(6) 0.5025(5) 1.0008(4) 0.0679(13) Uani 1 1 d . . .
H14A H 0.2318 0.5049 1.0007 0.081 Uiso 1 1 calc R . .
C15 C 0.3868(7) 0.6007(5) 1.0334(4) 0.0698(13) Uani 1 1 d . . .
H15A H 0.3102 0.6681 1.0566 0.084 Uiso 1 1 calc R . .
C16 C 0.5463(7) 0.5978(5) 1.0313(4) 0.0658(12) Uani 1 1 d . . .
H16A H 0.5777 0.6645 1.0518 0.079 Uiso 1 1 calc R . .

loop_
_atom_site_aniso_label
_atom_site_aniso_U_11
_atom_site_aniso_U_22
_atom_site_aniso_U_33
_atom_site_aniso_U_23
_atom_site_aniso_U_13
_atom_site_aniso_U_12
Ni 0.0377(3) 0.0330(2) 0.0358(3) -0.00612(17) -0.00799(18) -0.00648(18)
O1 0.086(3) 0.062(2) 0.061(2) -0.0023(16) 0.0050(18) -0.0301(19)
O2 0.0631(19) 0.0544(17) 0.0425(15) -0.0063(12) -0.0024(13) -0.0147(14)
O3 0.069(2) 0.072(2) 0.0478(16) -0.0069(15) 0.0048(15) -0.0168(17)
N1 0.0420(17) 0.0370(15) 0.0484(17) -0.0082(13) -0.0123(14) -0.0027(13)
N2 0.0391(16) 0.0393(15) 0.0456(16) -0.0075(13) -0.0119(13) -0.0056(12)
N3 0.060(2) 0.0434(17) 0.0474(18) -0.0047(14) -0.0159(16) -0.0188(16)
N4 0.0521(19) 0.0333(15) 0.0417(16) -0.0071(12) -0.0069(14) -0.0072(13)
N5 0.0390(16) 0.0371(15) 0.0513(18) -0.0130(13) -0.0141(14) -0.0008(12)
N6 0.0420(17) 0.0374(15) 0.0572(19) -0.0105(14) -0.0143(14) -0.0042(13)
C1 0.068(3) 0.054(3) 0.090(4) -0.015(3) -0.028(3) 0.014(2)
C2 0.047(2) 0.049(2) 0.045(2) -0.0016(16) -0.0129(17) 0.0002(17)
C3 0.046(2) 0.059(2) 0.052(2) -0.0041(19) -0.0233(18) -0.0035(18)
C4 0.045(2) 0.051(2) 0.0412(18) -0.0040(16) -0.0148(16) -0.0111(16)
C5 0.057(2) 0.054(2) 0.052(2) -0.0052(18) -0.0238(19) -0.0171(19)
C6 0.091(4) 0.047(2) 0.063(3) -0.013(2) -0.027(3) -0.022(2)
C7 0.077(3) 0.039(2) 0.059(2) -0.0084(18) -0.017(2) -0.024(2)
C8 0.075(3) 0.0357(19) 0.065(3) -0.0132(18) -0.013(2) -0.0111(19)
C9 0.046(2) 0.0352(18) 0.051(2) -0.0024(15) -0.0085(17) -0.0002(15)
C10 0.044(2) 0.0374(18) 0.0448(19) -0.0037(15) -0.0109(16) -0.0053(15)
C11 0.041(2) 0.048(2) 0.060(2) -0.0052(18) -0.0183(18) -0.0032(17)
C12 0.041(2) 0.049(2) 0.0435(19) -0.0064(16) -0.0069(15) -0.0113(16)
C13 0.056(3) 0.063(3) 0.071(3) -0.014(2) -0.019(2) -0.019(2)
Cl1 0.0589(6) 0.0558(6) 0.0454(5) -0.0133(4) 0.0001(4) -0.0186(5)
O4 0.129(4) 0.121(4) 0.102(3) -0.021(3) 0.007(3) -0.086(3)
O5 0.104(3) 0.070(2) 0.068(2) -0.0114(18) 0.013(2) -0.027(2)
O6 0.114(4) 0.113(4) 0.190(6) -0.099(4) 0.055(4) -0.041(3)
O7 0.143(5) 0.157(6) 0.113(4) 0.008(4) -0.058(4) -0.016(4)
Cl2 0.0447(5) 0.0377(4) 0.0495(5) -0.0063(4) -0.0036(4) -0.0079(4)
O8 0.088(3) 0.105(3) 0.099(3) 0.044(3) -0.021(2) -0.026(3)
O9 0.069(2) 0.079(3) 0.107(3) -0.013(2) -0.007(2) 0.017(2)
O10 0.105(4) 0.083(3) 0.161(5) 0.008(3) -0.037(3) -0.056(3)
O11 0.077(3) 0.168(5) 0.112(4) -0.088(4) -0.013(3) 0.001(3)
C14 0.050(3) 0.077(3) 0.079(3) -0.008(3) -0.014(2) -0.017(2)
C15 0.067(3) 0.060(3) 0.078(3) -0.016(2) -0.009(3) 0.000(2)
C16 0.070(3) 0.058(3) 0.074(3) -0.010(2) -0.014(3) -0.018(2)

loop_
_atom_type_symbol
_atom_type_description
_atom_type_scat_dispersion_real
_atom_type_scat_dispersion_imag
_atom_type_scat_source
C C 0.0033 0.0016 'International Tables Vol C Tables 4.2.6.8 and 6.1.1.4'
H H 0.0000 0.0000 'International Tables Vol C Tables 4.2.6.8 and 6.1.1.4'
N N 0.0061 0.0033 'International Tables Vol C Tables 4.2.6.8 and 6.1.1.4'
O O 0.0106 0.0060 'International Tables Vol C Tables 4.2.6.8 and 6.1.1.4'
Cl Cl 0.1484 0.1585 'International Tables Vol C Tables 4.2.6.8 and 6.1.1.4'
Ni Ni 0.3393 1.1124 'International Tables Vol C Tables 4.2.6.8 and 6.1.1.4'

loop_
_geom_angle_atom_site_label_1
_geom_angle_atom_site_label_2
_geom_angle_atom_site_label_3
_geom_angle
_geom_angle_site_symmetry_1
_geom_angle_site_symmetry_3
_geom_angle_publ_flag
N3 Ni N4 92.12(13) . . ?
N3 Ni N2 78.79(13) . . ?
N4 Ni N2 170.90(12) . . ?
N3 Ni N5 171.09(13) . . ?
N4 Ni N5 79.05(12) . . ?
N2 Ni N5 110.05(12) . . ?
N3 Ni O3 88.61(14) . . ?
N4 Ni O3 90.33(14) . . ?
N2 Ni O3 89.07(14) . . ?
N5 Ni O3 92.61(14) . . ?
N3 Ni O2 91.59(13) . . ?
N4 Ni O2 92.85(12) . . ?
N2 Ni O2 87.83(12) . . ?
N5 Ni O2 87.69(13) . . ?
O3 Ni O2 176.79(13) . . ?
N2 N1 C2 112.5(3) . . ?
C4 N2 N1 105.1(3) . . ?
C4 N2 Ni 112.4(3) . . ?
N1 N2 Ni 142.4(2) . . ?
C5 N3 C6 120.1(4) . . ?
C5 N3 Ni 115.2(3) . . ?
C6 N3 Ni 124.7(3) . . ?
C9 N4 C8 119.1(3) . . ?
C9 N4 Ni 114.3(3) . . ?
C8 N4 Ni 126.6(3) . . ?
C10 N5 N6 104.7(3) . . ?
C10 N5 Ni 112.2(2) . . ?
N6 N5 Ni 143.0(2) . . ?
C12 N6 N5 112.9(3) . . ?
N1 C2 C3 106.1(4) . . ?
N1 C2 C1 121.7(4) . . ?
C3 C2 C1 132.3(4) . . ?
C2 C3 C4 105.9(4) . . ?
N2 C4 C3 110.4(4) . . ?
N2 C4 C5 116.0(3) . . ?
C3 C4 C5 133.5(4) . . ?
N3 C5 C4 117.6(4) . . ?
N3 C6 C7 112.7(3) . . ?
O1 C7 C6 108.6(4) . . ?
O1 C7 C8 111.1(4) . . ?
C6 C7 C8 115.8(4) . . ?
N4 C8 C7 112.8(4) . . ?
N4 C9 C10 118.3(3) . . ?
N5 C10 C11 110.6(3) . . ?
N5 C10 C9 116.0(3) . . ?
C11 C10 C9 133.3(4) . . ?
C12 C11 C10 105.6(3) . . ?
N6 C12 C11 106.2(3) . . ?
N6 C12 C13 121.7(4) . . ?
C11 C12 C13 132.2(4) . . ?
O6 Cl1 O4 116.5(3) . . ?
O6 Cl1 O5 116.8(3) . . ?
O4 Cl1 O5 113.3(3) . . ?
O6 Cl1 O7 101.8(4) . . ?
O4 Cl1 O7 102.6(4) . . ?
O5 Cl1 O7 102.8(3) . . ?
O10 Cl2 O8 111.4(3) . . ?
O10 Cl2 O9 112.3(3) . . ?
O8 Cl2 O9 111.2(3) . . ?
O10 Cl2 O11 106.1(4) . . ?
O8 Cl2 O11 108.2(4) . . ?
O9 Cl2 O11 107.3(3) . . ?
C16 C14 C15 119.6(5) 2_667 . ?
C16 C15 C14 119.8(5) . . ?
C15 C16 C14 120.6(5) . 2_667 ?

loop_
_geom_bond_atom_site_label_1
_geom_bond_atom_site_label_2
_geom_bond_distance
_geom_bond_site_symmetry_2
_geom_bond_publ_flag
Ni N3 2.060(3) . ?
Ni N4 2.069(3) . ?
Ni N2 2.076(3) . ?
Ni N5 2.082(3) . ?
Ni O3 2.087(3) . ?
Ni O2 2.117(3) . ?
O1 C7 1.437(6) . ?
N1 N2 1.338(4) . ?
N1 C2 1.348(5) . ?
N2 C4 1.337(5) . ?
N3 C5 1.258(6) . ?
N3 C6 1.477(5) . ?
N4 C9 1.260(5) . ?
N4 C8 1.475(5) . ?
N5 C10 1.336(5) . ?
N5 N6 1.341(4) . ?
N6 C12 1.337(5) . ?
C1 C2 1.482(6) . ?
C2 C3 1.371(6) . ?
C3 C4 1.392(6) . ?
C4 C5 1.455(6) . ?
C6 C7 1.499(6) . ?
C7 C8 1.514(7) . ?
C9 C10 1.455(5) . ?
C10 C11 1.392(5) . ?
C11 C12 1.374(6) . ?
C12 C13 1.495(6) . ?
Cl1 O6 1.364(5) . ?
Cl1 O4 1.390(4) . ?
Cl1 O5 1.411(4) . ?
Cl1 O7 1.463(6) . ?
Cl2 O10 1.391(4) . ?
Cl2 O8 1.406(4) . ?
Cl2 O9 1.409(4) . ?
Cl2 O11 1.432(4) . ?
C14 C16 1.370(7) 2_667 ?
C14 C15 1.390(8) . ?
C15 C16 1.370(8) . ?
C16 C14 1.370(7) 2_667 ?
